data_1564376
loop_
_publ_author_name
'Keener, Megan'
'Scopelliti, Rosario'
'Mazzanti, Marinella'

_publ_section_title
;
 Nitride Protonation and NH3 Binding versus N--H Bond Cleavage in Uranium
 Nitrides
;
_journal_name_full 'Chemical Science'
_journal_paper_doi 10.1039/D1SC03957A
_journal_year 2021
_chemical_formula_moiety 'C42 H68 N10 Si4 U2, 4(C5 H5 N), 2(C24 H20 B)'
_chemical_formula_sum 'C110 H128 B2 N14 Si4 U2'
_chemical_formula_weight 2256.30
_space_group_crystal_system triclinic
_space_group_IT_number 2
_space_group_name_Hall '-P 1'
_space_group_name_H-M_alt 'P -1'
_atom_sites_solution_hydrogens geom
_atom_sites_solution_primary dual
_atom_sites_solution_secondary difmap
_audit_creation_date 2020-12-14
_audit_creation_method
;
Olex2 1.3
(compiled 2020.11.12 svn.r5f609507 for OlexSys, GUI svn.r6226)
;
_audit_update_record
;
2021-07-16 deposited with the CCDC.	2021-08-13 downloaded from the CCDC.
;
_cell_angle_alpha 103.7856(18)
_cell_angle_beta 98.6207(18)
_cell_angle_gamma 115.188(2)
_cell_formula_units_Z 1
_cell_length_a 13.3639(3)
_cell_length_b 14.7692(3)
_cell_length_c 17.1055(4)
_cell_measurement_reflns_used 19007
_cell_measurement_temperature 140.01(10)
_cell_measurement_theta_max 76.1660
_cell_measurement_theta_min 3.6160
_cell_volume 2843.26(13)
_computing_cell_refinement 'CrysAlisPro 1.171.40.84a (Rigaku OD, 2020)'
_computing_data_collection 'CrysAlisPro 1.171.40.84a (Rigaku OD, 2020)'
_computing_data_reduction 'CrysAlisPro 1.171.40.84a (Rigaku OD, 2020)'
_computing_molecular_graphics 'Olex2 1.3 (Dolomanov et al., 2009)'
_computing_publication_material 'Olex2 1.3 (Dolomanov et al., 2009)'
_computing_structure_refinement 'SHELXL 2018/3 (Sheldrick, 2015)'
_computing_structure_solution 'SHELXT (Sheldrick, 2015)'
_diffrn_ambient_environment N~2~
_diffrn_ambient_temperature 140.01(10)
_diffrn_detector 'CCD plate'
_diffrn_detector_area_resol_mean 10.2665
_diffrn_detector_type Atlas
_diffrn_measured_fraction_theta_full 1.000
_diffrn_measured_fraction_theta_max 0.987
_diffrn_measurement_details
;
List of Runs (angles in degrees, time in seconds):

  # Type    Start    End  Width  t~exp~   \w     \q     \k     \f   Frames
#--------------------------------------------------------------------------
  1  \w   -115.00 -13.00   1.00    2.50    --  -43.01 -66.00 -79.00  102
  2  \w    -60.00  22.00   1.00    2.50    --  -43.01  66.00  54.00   82
  3  \w    137.00 178.00   1.00   10.00    --  112.00  66.00  54.00   41
  4  \w    113.00 140.00   1.00   10.00    --  112.00 -66.00 -79.00   27
  5  \w     40.00  72.00   1.00   10.00    --  112.00 -66.00 -79.00   32
  6  \w     93.00 118.00   1.00   10.00    --  112.00  66.00  54.00   25
  7  \w   -114.00 -16.00   1.00    2.50    --  -43.01 -57.00-180.00   98
  8  \w    -21.00  15.00   1.00    2.50    --   43.01 -77.00 150.00   36
  9  \w     -7.00  20.00   1.00    2.50    --   43.01 -77.00 -60.00   27
 10  \w      4.00  29.00   1.00    2.50    --   43.01 -66.00 -79.00   25
 11  \w     40.00  65.00   1.00    2.50    --   43.01  66.00  54.00   25
 12  \w     36.00  98.00   1.00    2.50    --   43.01-125.00-180.00   62
 13  \w     36.00 109.00   1.00   10.00    --  112.00-111.00 120.00   73
 14  \w    128.00 174.00   1.00   10.00    --  112.00  30.00   0.00   46
 15  \w     53.00 134.00   1.00   10.00    --  112.00 -45.00  60.00   81
 16  \w    105.00 178.00   1.00   10.00    --  112.00  77.00 120.00   73
 17  \w     41.00 109.00   1.00   10.00    --  112.00-111.00  60.00   68
 18  \w     85.00 110.00   1.00   10.00    --  112.00 -77.00 120.00   25
 19  \w    105.00 147.00   1.00   10.00    --  112.00 111.00-180.00   42
 20  \w     59.00  86.00   1.00   10.00    --  112.00 -45.00 120.00   27
 21  \w     37.00 108.00   1.00   10.00    --  112.00-111.00 -60.00   71
 22  \w     85.00 110.00   1.00   10.00    --  112.00  30.00   0.00   25
 23  \w     57.00 109.00   1.00   10.00    --  112.00-111.00   0.00   52
 24  \w    107.00 136.00   1.00   10.00    --  112.00  77.00 150.00   29
 25  \w     84.00 178.00   1.00   10.00    --  112.00  30.00 -90.00   94
 26  \w     55.00  92.00   1.00   10.00    --  112.00-111.00 -90.00   37
 27  \w    113.00 155.00   1.00   10.00    --  112.00 111.00  90.00   42
 28  \w    106.00 144.00   1.00   10.00    --  112.00  77.00  30.00   38
 29  \w    153.00 178.00   1.00   10.00    --  112.00  77.00  30.00   25
 30  \w     64.00  89.00   1.00   10.00    --  112.00-111.00 -30.00   25
 31  \w     38.00  63.00   1.00   10.00    --  112.00-111.00 150.00   25
 32  \w     75.00 106.00   1.00   10.00    --  112.00-111.00 150.00   31
 33  \w     52.00  96.00   1.00   10.00    --  112.00-111.00  30.00   44
 34  \w    109.00 144.00   1.00   10.00    --  112.00 111.00 150.00   35
 35  \w    131.00 177.00   1.00   10.00    --  112.00  45.00  90.00   46
 36  \w     65.00 104.00   1.00   10.00    --  112.00-111.00  90.00   39
 37  \w     87.00 113.00   1.00   10.00    --  112.00 -45.00 120.00   26
 38  \w     86.00 121.00   1.00   10.00    --  112.00  45.00  90.00   35
 39  \w     66.00 108.00   1.00   10.00    --  112.00-102.00 164.26   42
 40  \w     38.00 109.00   1.00   10.00    --  112.00-111.00-120.00   71
;
_diffrn_measurement_device 'four-circle diffractometer'
_diffrn_measurement_device_type 'SuperNova, Dual, Cu at home/near, Atlas'
_diffrn_measurement_method '\w scans'
_diffrn_orient_matrix_type 'CrysAlisPro convention (1999,Acta A55,543-557)'
_diffrn_orient_matrix_UB_11 0.0597880000
_diffrn_orient_matrix_UB_12 0.1080646000
_diffrn_orient_matrix_UB_13 0.0715188000
_diffrn_orient_matrix_UB_21 0.1170948000
_diffrn_orient_matrix_UB_22 0.0206548000
_diffrn_orient_matrix_UB_23 -0.0157351000
_diffrn_orient_matrix_UB_31 -0.0196830000
_diffrn_orient_matrix_UB_32 0.0537771000
_diffrn_orient_matrix_UB_33 -0.0632672000
_diffrn_radiation_monochromator mirror
_diffrn_radiation_probe x-ray
_diffrn_radiation_type 'Cu K\a'
_diffrn_radiation_wavelength 1.54184
_diffrn_reflns_av_R_equivalents 0.0234
_diffrn_reflns_av_unetI/netI 0.0263
_diffrn_reflns_Laue_measured_fraction_full 1.000
_diffrn_reflns_Laue_measured_fraction_max 0.987
_diffrn_reflns_limit_h_max 16
_diffrn_reflns_limit_h_min -16
_diffrn_reflns_limit_k_max 18
_diffrn_reflns_limit_k_min -16
_diffrn_reflns_limit_l_max 20
_diffrn_reflns_limit_l_min -21
_diffrn_reflns_number 32842
_diffrn_reflns_point_group_measured_fraction_full 1.000
_diffrn_reflns_point_group_measured_fraction_max 0.987
_diffrn_reflns_theta_full 67.684
_diffrn_reflns_theta_max 76.529
_diffrn_reflns_theta_min 2.776
_diffrn_source 'micro-focus sealed X-ray tube'
_diffrn_source_type 'SuperNova (Cu) X-ray Source'
_exptl_absorpt_coefficient_mu 8.735
_exptl_absorpt_correction_T_max 0.600
_exptl_absorpt_correction_T_min 0.153
_exptl_absorpt_correction_type analytical
_exptl_absorpt_process_details
;
CrysAlisPro 1.171.40.84a (Rigaku Oxford Diffraction, 2020)
Analytical numeric absorption correction using a multifaceted crystal
model based on expressions derived by R.C. Clark & J.S. Reid.
(Clark, R. C. & Reid, J. S. (1995). Acta Cryst. A51, 887-897)
Empirical absorption correction using spherical harmonics,
implemented in SCALE3 ABSPACK scaling algorithm.
;
_exptl_crystal_colour 'clear dark brown'
_exptl_crystal_density_diffrn 1.318
_exptl_crystal_description prism
_exptl_crystal_F_000 1136
_exptl_crystal_size_max 0.357
_exptl_crystal_size_mid 0.103
_exptl_crystal_size_min 0.078
_refine_diff_density_max 1.402
_refine_diff_density_min -1.062
_refine_diff_density_rms 0.090
_refine_ls_extinction_method none
_refine_ls_goodness_of_fit_ref 1.032
_refine_ls_hydrogen_treatment constr
_refine_ls_matrix_type full
_refine_ls_number_parameters 601
_refine_ls_number_reflns 11800
_refine_ls_number_restraints 491
_refine_ls_restrained_S_all 1.014
_refine_ls_R_factor_all 0.0311
_refine_ls_R_factor_gt 0.0298
_refine_ls_shift/su_max 0.002
_refine_ls_shift/su_mean 0.000
_refine_ls_structure_factor_coef Fsqd
_refine_ls_weighting_details 'w=1/[\s^2^(Fo^2^)+(0.0540P)^2^+2.0899P] where P=(Fo^2^+2Fc^2^)/3'
_refine_ls_weighting_scheme calc
_refine_ls_wR_factor_gt 0.0802
_refine_ls_wR_factor_ref 0.0814
_reflns_Friedel_coverage 0.000
_reflns_number_gt 11293
_reflns_number_total 11800
_reflns_threshold_expression 'I > 2\s(I)'
_cod_data_source_file d1sc03957a2.cif
_cod_data_source_block mk-65-py
_cod_original_cell_volume 2843.27(12)
_cod_database_code 1564376
_shelx_shelxl_version_number 2018/3
_chemical_oxdiff_formula 'C120 H138 B2 N16 Si4 U2'
_shelx_space_group_comment
;
The symmetry employed for this shelxl refinement is uniquely defined
by the following loop, which should always be used as a source of
symmetry information in preference to the above space-group names.
They are only intended as comments.
;
_shelx_estimated_absorpt_t_max 0.549
_shelx_estimated_absorpt_t_min 0.147
_reflns_odcompleteness_completeness 99.81
_reflns_odcompleteness_iscentric 1
_reflns_odcompleteness_theta 74.33
_olex2_refinement_description
;
1. Fixed Uiso
 At 1.2 times of:
  All C(H) groups, All N(H) groups
 At 1.5 times of:
  All C(H,H,H) groups
2. Rigid body (RIGU) restrains
 All non-hydrogen atoms
 with sigma for 1-2 distances of 0.004 and sigma for 1-3 distances of 0.004
3.a Aromatic/amide H refined with riding coordinates:
 N1(H1), C7(H7), C8(H8), C9(H9), C10(H10), C11(H11), C12(H12), C13(H13),
 C14(H14), C15(H15), C16(H16), C17(H17), C18(H18), C19(H19), C20(H20), C21(H21),
  C22(H22), C23(H23), C24(H24), C25(H25), C26(H26), C27(H27), C28(H28),
 C29(H29), C30(H30), C31(H31), C33(H33), C34(H34), C35(H35), C36(H36), C37(H37),
  C39(H39), C40(H40), C41(H41), C42(H42), C43(H43), C45(H45), C46(H46),
 C47(H47), C48(H48), C49(H49), C51(H51), C52(H52), C53(H53), C54(H54), C55(H55)
3.b Idealised Me refined as rotating group:
 C1(H1A,H1B,H1C), C2(H2A,H2B,H2C), C3(H3A,H3B,H3C), C4(H4A,H4B,H4C), C5(H5A,
 H5B,H5C), C6(H6A,H6B,H6C)
;
_smtbx_masks_special_details
;
A solvent mask was calculated and 83 electrons were 
found in a volume of 352\%A^3^ in 1 void per unit cell. 
This is consistent with the presence of 
1[C5H5N] per Asymmetric Unit 
which account for 84 electrons 
per unit cell.
;
_smtbx_masks_void_probe_radius 1.2
_smtbx_masks_void_truncation_radius 1.2
_olex2_submission_special_instructions 'No special instructions were received'
_oxdiff_exptl_absorpt_empirical_details
;
Empirical correction (ABSPACK) includes:
- Absorption correction using spherical harmonics
- Frame scaling
- Detector area scaling
- B-factor correction
;
_oxdiff_exptl_absorpt_empirical_full_max 1.571
_oxdiff_exptl_absorpt_empirical_full_min 0.753

loop_
_space_group_symop_operation_xyz
'x, y, z'
'-x, -y, -z'

loop_
_atom_site_label
_atom_site_type_symbol
_atom_site_fract_x
_atom_site_fract_y
_atom_site_fract_z
_atom_site_U_iso_or_equiv
_atom_site_adp_type
_atom_site_occupancy
_atom_site_site_symmetry_order
_atom_site_calc_flag
_atom_site_refinement_flags_posn
_atom_site_refinement_flags_adp
_atom_site_refinement_flags_occupancy
_atom_site_disorder_assembly
_atom_site_disorder_group
U1 U 0.47880(2) 0.88683(2) 0.42135(2) 0.03610(5) Uani 1 1 d . . . . .
Si1 Si 0.75446(10) 0.90649(9) 0.47086(7) 0.0516(2) Uani 1 1 d . . . . .
Si2 Si 0.55775(10) 0.68590(9) 0.37474(8) 0.0546(2) Uani 1 1 d . . . . .
N1 N 0.4455(3) 1.0188(2) 0.44250(18) 0.0439(6) Uani 1 1 d . . . . .
H1 H 0.408542 1.033095 0.404245 0.053 Uiso 1 1 calc R U . . .
N2 N 0.6074(3) 0.8211(3) 0.4215(2) 0.0494(7) Uani 1 1 d . . . . .
N3 N 0.3083(3) 0.7616(2) 0.46517(19) 0.0440(6) Uani 1 1 d . . . . .
N4 N 0.3044(3) 0.7999(3) 0.28023(19) 0.0474(7) Uani 1 1 d . . . . .
N5 N 0.5613(3) 0.9515(3) 0.30273(19) 0.0457(6) Uani 1 1 d . . . . .
C1 C 0.7921(4) 1.0457(3) 0.4765(3) 0.0558(9) Uani 1 1 d . . . . .
H1A H 0.789215 1.051048 0.420270 0.084 Uiso 1 1 calc R U . . .
H1B H 0.870100 1.094658 0.514261 0.084 Uiso 1 1 calc R U . . .
H1C H 0.736828 1.064181 0.497868 0.084 Uiso 1 1 calc R U . . .
C2 C 0.8499(4) 0.8722(4) 0.4131(4) 0.0743(14) Uani 1 1 d . . . . .
H2A H 0.839145 0.802081 0.412568 0.111 Uiso 1 1 calc R U . . .
H2B H 0.930781 0.925642 0.441376 0.111 Uiso 1 1 calc R U . . .
H2C H 0.829492 0.870888 0.355203 0.111 Uiso 1 1 calc R U . . .
C3 C 0.7995(4) 0.9103(4) 0.5801(3) 0.0641(11) Uani 1 1 d . . . . .
H3A H 0.743191 0.915143 0.609174 0.096 Uiso 1 1 calc R U . . .
H3B H 0.875542 0.972286 0.609746 0.096 Uiso 1 1 calc R U . . .
H3C H 0.803646 0.845327 0.579129 0.096 Uiso 1 1 calc R U . . .
C4 C 0.6219(5) 0.6263(4) 0.4379(4) 0.0828(17) Uani 1 1 d . . . . .
H4A H 0.703644 0.653645 0.440362 0.124 Uiso 1 1 calc R U . . .
H4B H 0.580985 0.548819 0.411598 0.124 Uiso 1 1 calc R U . . .
H4C H 0.614817 0.645355 0.495001 0.124 Uiso 1 1 calc R U . . .
C5 C 0.3991(4) 0.6109(3) 0.3624(3) 0.0615(11) Uani 1 1 d . . . . .
H5A H 0.386964 0.610006 0.417367 0.092 Uiso 1 1 calc R U . . .
H5B H 0.367362 0.537793 0.324466 0.092 Uiso 1 1 calc R U . . .
H5C H 0.360152 0.645716 0.338922 0.092 Uiso 1 1 calc R U . . .
C6 C 0.5783(5) 0.6490(4) 0.2674(3) 0.0725(14) Uani 1 1 d . . . . .
H6A H 0.538810 0.672483 0.230372 0.109 Uiso 1 1 calc R U . . .
H6B H 0.545913 0.571657 0.244058 0.109 Uiso 1 1 calc R U . . .
H6C H 0.660840 0.683498 0.271809 0.109 Uiso 1 1 calc R U . . .
C7 C 0.3394(4) 0.7546(3) 0.5405(3) 0.0551(9) Uani 1 1 d . . . . .
H7 H 0.419302 0.789553 0.569386 0.066 Uiso 1 1 calc R U . . .
C8 C 0.2617(4) 0.6995(4) 0.5787(3) 0.0631(11) Uani 1 1 d . . . . .
H8 H 0.288094 0.696338 0.632282 0.076 Uiso 1 1 calc R U . . .
C9 C 0.1446(4) 0.6487(4) 0.5379(3) 0.0587(10) Uani 1 1 d . . . . .
H9 H 0.088887 0.612823 0.563602 0.070 Uiso 1 1 calc R U . . .
C10 C 0.1115(4) 0.6519(3) 0.4585(3) 0.0529(9) Uani 1 1 d . . . . .
H10 H 0.032188 0.615919 0.427693 0.063 Uiso 1 1 calc R U . . .
C11 C 0.1943(3) 0.7076(3) 0.4247(2) 0.0478(8) Uani 1 1 d . . . . .
H11 H 0.170160 0.708213 0.369801 0.057 Uiso 1 1 calc R U . . .
C12 C 0.3053(4) 0.7398(3) 0.2088(3) 0.0550(9) Uani 1 1 d . . . . .
H12 H 0.350118 0.704426 0.211386 0.066 Uiso 1 1 calc R U . . .
C13 C 0.2433(5) 0.7273(4) 0.1309(3) 0.0675(12) Uani 1 1 d . . . . .
H13 H 0.246478 0.684532 0.081152 0.081 Uiso 1 1 calc R U . . .
C14 C 0.1780(5) 0.7763(4) 0.1260(3) 0.0657(12) Uani 1 1 d . . . . .
H14 H 0.135271 0.768724 0.073050 0.079 Uiso 1 1 calc R U . . .
C15 C 0.1747(4) 0.8367(4) 0.1987(3) 0.0626(11) Uani 1 1 d . . . . .
H15 H 0.129825 0.872099 0.197396 0.075 Uiso 1 1 calc R U . . .
C16 C 0.2380(4) 0.8451(4) 0.2741(3) 0.0573(9) Uani 1 1 d . . . . .
H16 H 0.233773 0.885571 0.324493 0.069 Uiso 1 1 calc R U . . .
C17 C 0.5447(4) 1.0250(4) 0.2792(3) 0.0575(10) Uani 1 1 d . . . . .
H17 H 0.503602 1.054311 0.307252 0.069 Uiso 1 1 calc R U . . .
C18 C 0.5838(5) 1.0612(4) 0.2165(3) 0.0624(11) Uani 1 1 d . . . . .
H18 H 0.569014 1.113339 0.201817 0.075 Uiso 1 1 calc R U . . .
C19 C 0.6437(4) 1.0210(5) 0.1764(3) 0.0677(12) Uani 1 1 d . . . . .
H19 H 0.672714 1.045517 0.133819 0.081 Uiso 1 1 calc R U . . .
C20 C 0.6612(6) 0.9464(7) 0.1975(5) 0.095(2) Uani 1 1 d . . . . .
H20 H 0.700595 0.915366 0.168775 0.114 Uiso 1 1 calc R U . . .
C21 C 0.6208(6) 0.9142(5) 0.2627(4) 0.0773(15) Uani 1 1 d . . . . .
H21 H 0.636800 0.863432 0.278894 0.093 Uiso 1 1 calc R U . . .
N6 N 0.5575(6) 0.7957(5) 0.7027(4) 0.108(2) Uani 1 1 d . . . . .
C22 C 0.5662(8) 0.7138(7) 0.6619(6) 0.110(2) Uani 1 1 d . . . . .
H22 H 0.501824 0.660855 0.615870 0.131 Uiso 1 1 calc R U . . .
C23 C 0.6580(8) 0.6968(7) 0.6787(7) 0.117(3) Uani 1 1 d . . . . .
H23 H 0.657834 0.634303 0.647261 0.141 Uiso 1 1 calc R U . . .
C24 C 0.7517(8) 0.7763(7) 0.7445(7) 0.114(2) Uani 1 1 d . . . . .
H24 H 0.818198 0.768531 0.759775 0.137 Uiso 1 1 calc R U . . .
C25 C 0.7500(9) 0.8626(9) 0.7862(6) 0.118(3) Uani 1 1 d . . . . .
H25 H 0.814640 0.917002 0.831467 0.142 Uiso 1 1 calc R U . . .
C26 C 0.6527(7) 0.8731(7) 0.7632(5) 0.100(2) Uani 1 1 d . . . . .
H26 H 0.653322 0.937228 0.791271 0.120 Uiso 1 1 calc R U . . .
N7 N 0.9469(7) 0.9151(6) 0.0684(5) 0.111(2) Uani 1 1 d . . . . .
C27 C 0.9074(5) 0.8114(5) 0.0540(4) 0.0763(13) Uani 1 1 d . . . . .
H27 H 0.901049 0.767031 0.001039 0.092 Uiso 1 1 calc R U . . .
C28 C 0.8764(5) 0.7683(5) 0.1139(4) 0.0759(13) Uani 1 1 d . . . . .
H28 H 0.848007 0.694169 0.102245 0.091 Uiso 1 1 calc R U . . .
C29 C 0.8853(5) 0.8304(5) 0.1909(4) 0.0750(13) Uani 1 1 d . . . . .
H29 H 0.864117 0.799279 0.232520 0.090 Uiso 1 1 calc R U . . .
C30 C 0.9226(6) 0.9313(5) 0.2073(5) 0.0864(16) Uani 1 1 d . . . . .
H30 H 0.927185 0.974028 0.260335 0.104 Uiso 1 1 calc R U . . .
C31 C 0.9551(8) 0.9756(6) 0.1484(6) 0.111(2) Uani 1 1 d . . . . .
H31 H 0.984435 1.050057 0.161717 0.133 Uiso 1 1 calc R U . . .
C32 C 1.0656(3) 0.3957(3) 0.1405(2) 0.0422(7) Uani 1 1 d . . . . .
C33 C 1.0457(4) 0.4200(3) 0.0672(2) 0.0489(8) Uani 1 1 d . . . . .
H33 H 0.971479 0.410947 0.044225 0.059 Uiso 1 1 calc R U . . .
C34 C 1.1300(5) 0.4566(4) 0.0267(3) 0.0614(10) Uani 1 1 d . . . . .
H34 H 1.112720 0.472983 -0.022374 0.074 Uiso 1 1 calc R U . . .
C35 C 1.2375(5) 0.4694(4) 0.0570(4) 0.0691(12) Uani 1 1 d . . . . .
H35 H 1.295123 0.494484 0.029454 0.083 Uiso 1 1 calc R U . . .
C36 C 1.2608(4) 0.4453(4) 0.1278(3) 0.0652(11) Uani 1 1 d . . . . .
H36 H 1.334919 0.453042 0.149102 0.078 Uiso 1 1 calc R U . . .
C37 C 1.1762(3) 0.4093(3) 0.1693(3) 0.0524(8) Uani 1 1 d . . . . .
H37 H 1.194906 0.393776 0.218521 0.063 Uiso 1 1 calc R U . . .
C38 C 1.0027(3) 0.3232(3) 0.2670(2) 0.0398(7) Uani 1 1 d . . . . .
C39 C 1.0927(3) 0.4050(3) 0.3370(2) 0.0469(8) Uani 1 1 d . . . . .
H39 H 1.130497 0.474506 0.333955 0.056 Uiso 1 1 calc R U . . .
C40 C 1.1284(4) 0.3884(4) 0.4102(3) 0.0543(9) Uani 1 1 d . . . . .
H40 H 1.189960 0.445661 0.455806 0.065 Uiso 1 1 calc R U . . .
C41 C 1.0742(4) 0.2878(4) 0.4167(3) 0.0566(9) Uani 1 1 d . . . . .
H41 H 1.097699 0.275708 0.466685 0.068 Uiso 1 1 calc R U . . .
C42 C 0.9862(4) 0.2064(3) 0.3498(3) 0.0563(9) Uani 1 1 d . . . . .
H42 H 0.948416 0.137282 0.353522 0.068 Uiso 1 1 calc R U . . .
C43 C 0.9515(4) 0.2237(3) 0.2763(2) 0.0471(8) Uani 1 1 d . . . . .
H43 H 0.890736 0.165418 0.230765 0.056 Uiso 1 1 calc R U . . .
C44 C 0.8542(3) 0.2445(3) 0.1104(2) 0.0445(7) Uani 1 1 d . . . . .
C45 C 0.8723(4) 0.1594(3) 0.0716(2) 0.0483(8) Uani 1 1 d . . . . .
H45 H 0.946096 0.164915 0.089320 0.058 Uiso 1 1 calc R U . . .
C46 C 0.7861(4) 0.0678(3) 0.0084(3) 0.0589(10) Uani 1 1 d . . . . .
H46 H 0.801370 0.011866 -0.015899 0.071 Uiso 1 1 calc R U . . .
C47 C 0.6786(4) 0.0579(4) -0.0192(3) 0.0672(12) Uani 1 1 d . . . . .
H47 H 0.619278 -0.005115 -0.061893 0.081 Uiso 1 1 calc R U . . .
C48 C 0.6575(4) 0.1393(4) 0.0153(3) 0.0675(12) Uani 1 1 d . . . . .
H48 H 0.583933 0.133490 -0.004278 0.081 Uiso 1 1 calc R U . . .
C49 C 0.7440(4) 0.2310(4) 0.0793(3) 0.0559(9) Uani 1 1 d . . . . .
H49 H 0.727377 0.286317 0.102661 0.067 Uiso 1 1 calc R U . . .
C50 C 0.9222(3) 0.4412(3) 0.2195(2) 0.0402(7) Uani 1 1 d . . . . .
C51 C 0.8379(4) 0.4183(3) 0.2629(3) 0.0510(8) Uani 1 1 d . . . . .
H51 H 0.803102 0.350111 0.268629 0.061 Uiso 1 1 calc R U . . .
C52 C 0.8036(4) 0.4913(4) 0.2978(3) 0.0594(10) Uani 1 1 d . . . . .
H52 H 0.746432 0.472576 0.326613 0.071 Uiso 1 1 calc R U . . .
C53 C 0.8526(4) 0.5913(4) 0.2906(3) 0.0605(10) Uani 1 1 d . . . . .
H53 H 0.828693 0.641280 0.313474 0.073 Uiso 1 1 calc R U . . .
C54 C 0.9370(4) 0.6171(3) 0.2496(3) 0.0553(9) Uani 1 1 d . . . . .
H54 H 0.972093 0.686014 0.245075 0.066 Uiso 1 1 calc R U . . .
C55 C 0.9712(3) 0.5440(3) 0.2148(2) 0.0461(7) Uani 1 1 d . . . . .
H55 H 1.029598 0.564136 0.187105 0.055 Uiso 1 1 calc R U . . .
B1 B 0.9615(3) 0.3508(3) 0.1840(2) 0.0400(7) Uani 1 1 d . . . . .

loop_
_atom_site_aniso_label
_atom_site_aniso_U_11
_atom_site_aniso_U_22
_atom_site_aniso_U_33
_atom_site_aniso_U_23
_atom_site_aniso_U_13
_atom_site_aniso_U_12
U1 0.03714(7) 0.03821(7) 0.03203(6) 0.01125(4) 0.01020(4) 0.01753(5)
Si1 0.0472(5) 0.0485(5) 0.0541(6) 0.0107(4) 0.0121(4) 0.0229(4)
Si2 0.0513(6) 0.0459(5) 0.0594(6) 0.0096(5) 0.0091(5) 0.0235(5)
N1 0.0566(18) 0.0459(15) 0.0351(14) 0.0120(12) 0.0122(12) 0.0309(14)
N2 0.0493(17) 0.0500(17) 0.0511(17) 0.0156(14) 0.0142(14) 0.0265(14)
N3 0.0470(15) 0.0441(15) 0.0404(15) 0.0134(12) 0.0145(12) 0.0213(13)
N4 0.0475(16) 0.0493(16) 0.0375(14) 0.0141(12) 0.0093(12) 0.0177(13)
N5 0.0444(15) 0.0528(17) 0.0396(15) 0.0150(13) 0.0144(12) 0.0226(14)
C1 0.056(2) 0.045(2) 0.064(2) 0.0154(18) 0.0219(19) 0.0226(18)
C2 0.054(2) 0.071(3) 0.082(3) 0.002(3) 0.021(2) 0.029(2)
C3 0.063(3) 0.071(3) 0.053(2) 0.015(2) 0.004(2) 0.035(2)
C4 0.075(3) 0.057(3) 0.105(4) 0.028(3) -0.002(3) 0.031(3)
C5 0.043(2) 0.047(2) 0.078(3) 0.007(2) 0.0139(19) 0.0152(17)
C6 0.066(3) 0.074(3) 0.064(3) -0.004(2) 0.015(2) 0.036(3)
C7 0.051(2) 0.054(2) 0.049(2) 0.0214(18) 0.0104(17) 0.0151(18)
C8 0.061(2) 0.063(3) 0.052(2) 0.027(2) 0.0150(19) 0.016(2)
C9 0.058(2) 0.052(2) 0.059(2) 0.0222(19) 0.0270(19) 0.0165(19)
C10 0.0438(19) 0.0440(19) 0.060(2) 0.0154(17) 0.0142(17) 0.0133(16)
C11 0.0505(19) 0.0429(18) 0.0450(19) 0.0136(15) 0.0125(15) 0.0192(15)
C12 0.063(2) 0.048(2) 0.0443(19) 0.0118(16) 0.0102(17) 0.0217(18)
C13 0.093(3) 0.052(2) 0.0368(19) 0.0088(17) 0.007(2) 0.024(2)
C14 0.073(3) 0.056(2) 0.042(2) 0.0181(18) -0.0072(19) 0.014(2)
C15 0.059(2) 0.061(2) 0.057(2) 0.024(2) 0.0006(19) 0.023(2)
C16 0.055(2) 0.068(3) 0.046(2) 0.0180(19) 0.0111(17) 0.028(2)
C17 0.069(3) 0.064(2) 0.051(2) 0.0258(19) 0.027(2) 0.036(2)
C18 0.072(3) 0.067(3) 0.049(2) 0.028(2) 0.021(2) 0.029(2)
C19 0.058(2) 0.085(3) 0.060(3) 0.036(2) 0.029(2) 0.024(2)
C20 0.110(5) 0.140(6) 0.103(5) 0.069(4) 0.079(4) 0.089(5)
C21 0.095(4) 0.105(4) 0.082(3) 0.052(3) 0.053(3) 0.073(4)
N6 0.113(5) 0.103(4) 0.102(4) 0.009(3) 0.000(3) 0.070(4)
C22 0.116(6) 0.096(5) 0.139(7) 0.044(4) 0.035(5) 0.068(5)
C23 0.124(6) 0.091(5) 0.171(8) 0.058(5) 0.053(5) 0.069(4)
C24 0.107(5) 0.110(5) 0.154(7) 0.069(5) 0.038(5) 0.065(5)
C25 0.118(6) 0.152(7) 0.115(6) 0.055(5) 0.031(5) 0.087(6)
C26 0.108(5) 0.111(5) 0.093(5) 0.033(4) 0.031(4) 0.064(4)
N7 0.128(5) 0.107(4) 0.143(5) 0.065(4) 0.073(5) 0.072(4)
C27 0.082(4) 0.079(3) 0.069(3) 0.025(3) 0.026(3) 0.039(3)
C28 0.079(3) 0.067(3) 0.072(3) 0.018(2) 0.017(3) 0.031(3)
C29 0.087(4) 0.083(3) 0.071(3) 0.028(3) 0.027(3) 0.053(3)
C30 0.091(4) 0.083(4) 0.094(4) 0.013(3) 0.028(3) 0.058(3)
C31 0.125(6) 0.073(4) 0.156(7) 0.037(4) 0.067(6) 0.060(4)
C32 0.0421(17) 0.0352(15) 0.0437(17) 0.0091(13) 0.0118(14) 0.0160(13)
C33 0.053(2) 0.0459(19) 0.0450(18) 0.0141(15) 0.0151(16) 0.0216(16)
C34 0.078(3) 0.051(2) 0.056(2) 0.0216(19) 0.032(2) 0.026(2)
C35 0.063(3) 0.060(3) 0.079(3) 0.022(2) 0.040(2) 0.019(2)
C36 0.042(2) 0.068(3) 0.071(3) 0.011(2) 0.0189(19) 0.0193(19)
C37 0.0423(18) 0.055(2) 0.054(2) 0.0125(17) 0.0124(16) 0.0212(17)
C38 0.0419(16) 0.0381(16) 0.0380(16) 0.0106(13) 0.0100(13) 0.0195(14)
C39 0.0474(19) 0.0407(17) 0.0445(18) 0.0097(15) 0.0045(15) 0.0192(15)
C40 0.055(2) 0.058(2) 0.0449(19) 0.0115(17) 0.0040(16) 0.0283(18)
C41 0.068(3) 0.068(2) 0.046(2) 0.0242(18) 0.0141(18) 0.041(2)
C42 0.073(3) 0.049(2) 0.053(2) 0.0229(17) 0.0224(19) 0.031(2)
C43 0.052(2) 0.0397(17) 0.0426(18) 0.0124(14) 0.0125(15) 0.0165(15)
C44 0.0428(17) 0.0462(18) 0.0360(16) 0.0142(14) 0.0109(13) 0.0139(15)
C45 0.0487(19) 0.0468(19) 0.0386(17) 0.0118(15) 0.0129(15) 0.0148(16)
C46 0.064(2) 0.047(2) 0.0410(19) 0.0051(16) 0.0157(17) 0.0103(18)
C47 0.054(2) 0.063(3) 0.040(2) 0.0040(18) 0.0048(17) -0.0002(19)
C48 0.041(2) 0.080(3) 0.052(2) 0.016(2) 0.0016(17) 0.010(2)
C49 0.048(2) 0.063(2) 0.046(2) 0.0153(18) 0.0079(16) 0.0204(18)
C50 0.0397(16) 0.0426(16) 0.0366(16) 0.0139(13) 0.0081(13) 0.0189(14)
C51 0.052(2) 0.056(2) 0.054(2) 0.0233(18) 0.0209(17) 0.0283(18)
C52 0.058(2) 0.072(3) 0.061(2) 0.023(2) 0.026(2) 0.039(2)
C53 0.067(3) 0.063(2) 0.064(3) 0.018(2) 0.021(2) 0.043(2)
C54 0.061(2) 0.049(2) 0.059(2) 0.0193(18) 0.0136(18) 0.0297(19)
C55 0.0483(19) 0.0499(19) 0.0446(18) 0.0184(15) 0.0138(15) 0.0259(16)
B1 0.0394(18) 0.0408(18) 0.0381(18) 0.0129(14) 0.0099(14) 0.0183(15)

loop_
_atom_type_symbol
_atom_type_description
_atom_type_scat_dispersion_real
_atom_type_scat_dispersion_imag
_atom_type_scat_source
C C 0.0181 0.0091 'International Tables Vol C Tables 4.2.6.8 and 6.1.1.4'
H H 0.0000 0.0000 'International Tables Vol C Tables 4.2.6.8 and 6.1.1.4'
B B 0.0090 0.0039 'International Tables Vol C Tables 4.2.6.8 and 6.1.1.4'
N N 0.0311 0.0180 'International Tables Vol C Tables 4.2.6.8 and 6.1.1.4'
Si Si 0.2541 0.3302 'International Tables Vol C Tables 4.2.6.8 and 6.1.1.4'
U U -4.3638 13.4090 'International Tables Vol C Tables 4.2.6.8 and 6.1.1.4'

loop_
_exptl_crystal_face_index_h
_exptl_crystal_face_index_k
_exptl_crystal_face_index_l
_exptl_crystal_face_perp_dist
1 2 -1 0.1724
1 -1 2 0.0315
1 1 0 0.1660
-1 -1 2 0.1461
-1 0 1 0.1140
0 -1 2 0.0944
0 1 -2 0.1115
2 -2 -1 0.0347
0 0 -1 0.0466
0 0 1 0.0571
-3 3 -5 0.0455
-5 -2 -2 0.1454
0 1 -1 0.1373
5 -3 -3 0.0625
-3 5 -4 0.0835
-1 1 0 0.0509
-5 4 1 0.0508
-3 2 5 0.0473
3 -2 -5 0.0557
-2 5 0 0.0974
-5 2 9 0.0493

loop_
_geom_angle_atom_site_label_1
_geom_angle_atom_site_label_2
_geom_angle_atom_site_label_3
_geom_angle
_geom_angle_site_symmetry_1
_geom_angle_site_symmetry_3
_geom_angle_publ_flag
N1 U1 U1 37.02(8) . 2_676 ?
N1 U1 U1 35.44(8) 2_676 2_676 ?
N1 U1 N1 72.47(13) . 2_676 ?
N1 U1 N2 150.08(13) . . ?
N1 U1 N2 93.05(12) 2_676 . ?
N1 U1 N3 98.21(11) . . ?
N1 U1 N3 85.34(11) 2_676 . ?
N1 U1 N4 149.59(11) 2_676 . ?
N1 U1 N4 84.52(11) . . ?
N1 U1 N5 84.22(11) . . ?
N1 U1 N5 124.05(11) 2_676 . ?
N2 U1 U1 124.11(9) . 2_676 ?
N2 U1 N3 106.74(11) . . ?
N2 U1 N4 116.11(12) . . ?
N2 U1 N5 82.69(11) . . ?
N3 U1 U1 92.03(7) . 2_676 ?
N3 U1 N4 78.42(10) . . ?
N3 U1 N5 149.23(10) . . ?
N4 U1 U1 119.12(8) . 2_676 ?
N5 U1 U1 107.00(7) . 2_676 ?
N5 U1 N4 71.26(10) . . ?
N2 Si1 C1 110.39(19) . . ?
N2 Si1 C2 113.3(2) . . ?
N2 Si1 C3 112.9(2) . . ?
C1 Si1 C2 105.6(2) . . ?
C3 Si1 C1 106.9(2) . . ?
C3 Si1 C2 107.2(3) . . ?
N2 Si2 C4 114.8(2) . . ?
N2 Si2 C5 109.46(19) . . ?
N2 Si2 C6 113.9(2) . . ?
C4 Si2 C5 104.0(3) . . ?
C4 Si2 C6 106.9(3) . . ?
C5 Si2 C6 107.1(2) . . ?
U1 N1 U1 107.53(13) . 2_676 ?
U1 N1 H1 126.2 2_676 . ?
U1 N1 H1 126.2 . . ?
Si1 N2 U1 120.13(17) . . ?
Si2 N2 U1 120.04(18) . . ?
Si2 N2 Si1 119.82(19) . . ?
C7 N3 U1 114.1(3) . . ?
C7 N3 C11 116.4(3) . . ?
C11 N3 U1 129.4(2) . . ?
C12 N4 U1 121.7(3) . . ?
C16 N4 U1 117.4(3) . . ?
C16 N4 C12 117.1(4) . . ?
C17 N5 U1 120.9(3) . . ?
C21 N5 U1 123.3(3) . . ?
C21 N5 C17 115.7(4) . . ?
Si1 C1 H1A 109.5 . . ?
Si1 C1 H1B 109.5 . . ?
Si1 C1 H1C 109.5 . . ?
H1A C1 H1B 109.5 . . ?
H1A C1 H1C 109.5 . . ?
H1B C1 H1C 109.5 . . ?
Si1 C2 H2A 109.5 . . ?
Si1 C2 H2B 109.5 . . ?
Si1 C2 H2C 109.5 . . ?
H2A C2 H2B 109.5 . . ?
H2A C2 H2C 109.5 . . ?
H2B C2 H2C 109.5 . . ?
Si1 C3 H3A 109.5 . . ?
Si1 C3 H3B 109.5 . . ?
Si1 C3 H3C 109.5 . . ?
H3A C3 H3B 109.5 . . ?
H3A C3 H3C 109.5 . . ?
H3B C3 H3C 109.5 . . ?
Si2 C4 H4A 109.5 . . ?
Si2 C4 H4B 109.5 . . ?
Si2 C4 H4C 109.5 . . ?
H4A C4 H4B 109.5 . . ?
H4A C4 H4C 109.5 . . ?
H4B C4 H4C 109.5 . . ?
Si2 C5 H5A 109.5 . . ?
Si2 C5 H5B 109.5 . . ?
Si2 C5 H5C 109.5 . . ?
H5A C5 H5B 109.5 . . ?
H5A C5 H5C 109.5 . . ?
H5B C5 H5C 109.5 . . ?
Si2 C6 H6A 109.5 . . ?
Si2 C6 H6B 109.5 . . ?
Si2 C6 H6C 109.5 . . ?
H6A C6 H6B 109.5 . . ?
H6A C6 H6C 109.5 . . ?
H6B C6 H6C 109.5 . . ?
N3 C7 H7 118.2 . . ?
N3 C7 C8 123.6(4) . . ?
C8 C7 H7 118.2 . . ?
C7 C8 H8 120.5 . . ?
C7 C8 C9 119.0(4) . . ?
C9 C8 H8 120.5 . . ?
C8 C9 H9 121.0 . . ?
C10 C9 C8 117.9(4) . . ?
C10 C9 H9 121.0 . . ?
C9 C10 H10 120.4 . . ?
C11 C10 C9 119.2(4) . . ?
C11 C10 H10 120.4 . . ?
N3 C11 C10 123.6(4) . . ?
N3 C11 H11 118.2 . . ?
C10 C11 H11 118.2 . . ?
N4 C12 H12 118.9 . . ?
N4 C12 C13 122.2(5) . . ?
C13 C12 H12 118.9 . . ?
C12 C13 H13 120.2 . . ?
C14 C13 C12 119.7(5) . . ?
C14 C13 H13 120.2 . . ?
C13 C14 H14 120.6 . . ?
C13 C14 C15 118.8(4) . . ?
C15 C14 H14 120.6 . . ?
C14 C15 H15 120.8 . . ?
C14 C15 C16 118.5(5) . . ?
C16 C15 H15 120.8 . . ?
N4 C16 C15 123.8(4) . . ?
N4 C16 H16 118.1 . . ?
C15 C16 H16 118.1 . . ?
N5 C17 H17 118.0 . . ?
N5 C17 C18 124.0(4) . . ?
C18 C17 H17 118.0 . . ?
C17 C18 H18 120.6 . . ?
C19 C18 C17 118.8(5) . . ?
C19 C18 H18 120.6 . . ?
C18 C19 H19 120.5 . . ?
C20 C19 C18 119.1(4) . . ?
C20 C19 H19 120.5 . . ?
C19 C20 H20 120.4 . . ?
C19 C20 C21 119.2(5) . . ?
C21 C20 H20 120.4 . . ?
N5 C21 C20 123.1(5) . . ?
N5 C21 H21 118.5 . . ?
C20 C21 H21 118.5 . . ?
C22 N6 C26 115.6(7) . . ?
N6 C22 H22 116.7 . . ?
N6 C22 C23 126.5(10) . . ?
C23 C22 H22 116.7 . . ?
C22 C23 H23 122.2 . . ?
C22 C23 C24 115.6(8) . . ?
C24 C23 H23 122.2 . . ?
C23 C24 H24 119.6 . . ?
C25 C24 C23 120.8(9) . . ?
C25 C24 H24 119.6 . . ?
C24 C25 H25 120.5 . . ?
C24 C25 C26 119.0(10) . . ?
C26 C25 H25 120.5 . . ?
N6 C26 C25 122.2(8) . . ?
N6 C26 H26 118.9 . . ?
C25 C26 H26 118.9 . . ?
C27 N7 C31 116.2(6) . . ?
N7 C27 H27 119.6 . . ?
N7 C27 C28 120.9(6) . . ?
C28 C27 H27 119.6 . . ?
C27 C28 H28 119.6 . . ?
C27 C28 C29 120.8(6) . . ?
C29 C28 H28 119.6 . . ?
C28 C29 H29 119.9 . . ?
C30 C29 C28 120.2(6) . . ?
C30 C29 H29 119.9 . . ?
C29 C30 H30 120.2 . . ?
C29 C30 C31 119.6(6) . . ?
C31 C30 H30 120.2 . . ?
N7 C31 H31 118.9 . . ?
C30 C31 N7 122.2(7) . . ?
C30 C31 H31 118.9 . . ?
C33 C32 B1 120.2(3) . . ?
C37 C32 C33 114.9(4) . . ?
C37 C32 B1 124.9(3) . . ?
C32 C33 H33 118.6 . . ?
C34 C33 C32 122.9(4) . . ?
C34 C33 H33 118.6 . . ?
C33 C34 H34 119.8 . . ?
C35 C34 C33 120.5(5) . . ?
C35 C34 H34 119.8 . . ?
C34 C35 H35 120.5 . . ?
C34 C35 C36 118.9(4) . . ?
C36 C35 H35 120.5 . . ?
C35 C36 H36 119.7 . . ?
C35 C36 C37 120.7(5) . . ?
C37 C36 H36 119.7 . . ?
C32 C37 C36 122.2(4) . . ?
C32 C37 H37 118.9 . . ?
C36 C37 H37 118.9 . . ?
C39 C38 B1 119.6(3) . . ?
C43 C38 C39 115.2(3) . . ?
C43 C38 B1 125.1(3) . . ?
C38 C39 H39 118.7 . . ?
C40 C39 C38 122.7(4) . . ?
C40 C39 H39 118.7 . . ?
C39 C40 H40 120.0 . . ?
C39 C40 C41 120.0(4) . . ?
C41 C40 H40 120.0 . . ?
C40 C41 H41 120.6 . . ?
C42 C41 C40 118.9(4) . . ?
C42 C41 H41 120.6 . . ?
C41 C42 H42 119.6 . . ?
C41 C42 C43 120.8(4) . . ?
C43 C42 H42 119.6 . . ?
C38 C43 H43 118.8 . . ?
C42 C43 C38 122.5(4) . . ?
C42 C43 H43 118.8 . . ?
C45 C44 B1 119.3(3) . . ?
C49 C44 C45 115.1(4) . . ?
C49 C44 B1 125.5(4) . . ?
C44 C45 H45 118.8 . . ?
C46 C45 C44 122.4(4) . . ?
C46 C45 H45 118.8 . . ?
C45 C46 H46 119.9 . . ?
C47 C46 C45 120.1(5) . . ?
C47 C46 H46 119.9 . . ?
C46 C47 H47 120.2 . . ?
C48 C47 C46 119.6(4) . . ?
C48 C47 H47 120.2 . . ?
C47 C48 H48 119.9 . . ?
C47 C48 C49 120.1(5) . . ?
C49 C48 H48 119.9 . . ?
C44 C49 H49 118.7 . . ?
C48 C49 C44 122.5(5) . . ?
C48 C49 H49 118.7 . . ?
C51 C50 B1 119.1(3) . . ?
C55 C50 C51 115.4(3) . . ?
C55 C50 B1 125.3(3) . . ?
C50 C51 H51 118.6 . . ?
C52 C51 C50 122.7(4) . . ?
C52 C51 H51 118.6 . . ?
C51 C52 H52 120.0 . . ?
C53 C52 C51 120.1(4) . . ?
C53 C52 H52 120.0 . . ?
C52 C53 H53 120.6 . . ?
C54 C53 C52 118.9(4) . . ?
C54 C53 H53 120.6 . . ?
C53 C54 H54 119.5 . . ?
C53 C54 C55 120.9(4) . . ?
C55 C54 H54 119.5 . . ?
C50 C55 H55 119.0 . . ?
C54 C55 C50 122.0(4) . . ?
C54 C55 H55 119.0 . . ?
C32 B1 C38 111.8(3) . . ?
C32 B1 C44 106.0(3) . . ?
C32 B1 C50 111.3(3) . . ?
C38 B1 C50 105.0(3) . . ?
C44 B1 C38 111.6(3) . . ?
C44 B1 C50 111.2(3) . . ?

loop_
_geom_bond_atom_site_label_1
_geom_bond_atom_site_label_2
_geom_bond_distance
_geom_bond_site_symmetry_2
_geom_bond_publ_flag
U1 U1 3.5184(2) 2_676 ?
U1 N1 2.222(3) 2_676 ?
U1 N1 2.140(3) . ?
U1 N2 2.306(3) . ?
U1 N3 2.600(3) . ?
U1 N4 2.683(3) . ?
U1 N5 2.635(3) . ?
Si1 N2 1.747(4) . ?
Si1 C1 1.870(4) . ?
Si1 C2 1.885(5) . ?
Si1 C3 1.855(5) . ?
Si2 N2 1.738(4) . ?
Si2 C4 1.870(5) . ?
Si2 C5 1.877(4) . ?
Si2 C6 1.883(5) . ?
N1 H1 0.8800 . ?
N3 C7 1.335(5) . ?
N3 C11 1.350(5) . ?
N4 C12 1.334(5) . ?
N4 C16 1.324(6) . ?
N5 C17 1.332(6) . ?
N5 C21 1.327(6) . ?
C1 H1A 0.9800 . ?
C1 H1B 0.9800 . ?
C1 H1C 0.9800 . ?
C2 H2A 0.9800 . ?
C2 H2B 0.9800 . ?
C2 H2C 0.9800 . ?
C3 H3A 0.9800 . ?
C3 H3B 0.9800 . ?
C3 H3C 0.9800 . ?
C4 H4A 0.9800 . ?
C4 H4B 0.9800 . ?
C4 H4C 0.9800 . ?
C5 H5A 0.9800 . ?
C5 H5B 0.9800 . ?
C5 H5C 0.9800 . ?
C6 H6A 0.9800 . ?
C6 H6B 0.9800 . ?
C6 H6C 0.9800 . ?
C7 H7 0.9500 . ?
C7 C8 1.381(6) . ?
C8 H8 0.9500 . ?
C8 C9 1.387(7) . ?
C9 H9 0.9500 . ?
C9 C10 1.382(7) . ?
C10 H10 0.9500 . ?
C10 C11 1.371(6) . ?
C11 H11 0.9500 . ?
C12 H12 0.9500 . ?
C12 C13 1.384(6) . ?
C13 H13 0.9500 . ?
C13 C14 1.356(8) . ?
C14 H14 0.9500 . ?
C14 C15 1.365(8) . ?
C15 H15 0.9500 . ?
C15 C16 1.379(6) . ?
C16 H16 0.9500 . ?
C17 H17 0.9500 . ?
C17 C18 1.384(6) . ?
C18 H18 0.9500 . ?
C18 C19 1.356(8) . ?
C19 H19 0.9500 . ?
C19 C20 1.336(9) . ?
C20 H20 0.9500 . ?
C20 C21 1.406(8) . ?
C21 H21 0.9500 . ?
N6 C22 1.305(10) . ?
N6 C26 1.342(10) . ?
C22 H22 0.9500 . ?
C22 C23 1.357(12) . ?
C23 H23 0.9500 . ?
C23 C24 1.382(13) . ?
C24 H24 0.9500 . ?
C24 C25 1.316(13) . ?
C25 H25 0.9500 . ?
C25 C26 1.384(11) . ?
C26 H26 0.9500 . ?
N7 C27 1.334(9) . ?
N7 C31 1.405(11) . ?
C27 H27 0.9500 . ?
C27 C28 1.357(8) . ?
C28 H28 0.9500 . ?
C28 C29 1.369(8) . ?
C29 H29 0.9500 . ?
C29 C30 1.294(9) . ?
C30 H30 0.9500 . ?
C30 C31 1.354(11) . ?
C31 H31 0.9500 . ?
C32 C33 1.402(5) . ?
C32 C37 1.397(6) . ?
C32 B1 1.639(5) . ?
C33 H33 0.9500 . ?
C33 C34 1.391(6) . ?
C34 H34 0.9500 . ?
C34 C35 1.367(8) . ?
C35 H35 0.9500 . ?
C35 C36 1.370(8) . ?
C36 H36 0.9500 . ?
C36 C37 1.404(6) . ?
C37 H37 0.9500 . ?
C38 C39 1.408(5) . ?
C38 C43 1.394(5) . ?
C38 B1 1.649(5) . ?
C39 H39 0.9500 . ?
C39 C40 1.387(6) . ?
C40 H40 0.9500 . ?
C40 C41 1.390(6) . ?
C41 H41 0.9500 . ?
C41 C42 1.369(7) . ?
C42 H42 0.9500 . ?
C42 C43 1.393(6) . ?
C43 H43 0.9500 . ?
C44 C45 1.409(6) . ?
C44 C49 1.399(6) . ?
C44 B1 1.645(5) . ?
C45 H45 0.9500 . ?
C45 C46 1.389(5) . ?
C46 H46 0.9500 . ?
C46 C47 1.375(8) . ?
C47 H47 0.9500 . ?
C47 C48 1.369(8) . ?
C48 H48 0.9500 . ?
C48 C49 1.396(6) . ?
C49 H49 0.9500 . ?
C50 C51 1.408(5) . ?
C50 C55 1.403(5) . ?
C50 B1 1.652(5) . ?
C51 H51 0.9500 . ?
C51 C52 1.386(6) . ?
C52 H52 0.9500 . ?
C52 C53 1.383(7) . ?
C53 H53 0.9500 . ?
C53 C54 1.381(7) . ?
C54 H54 0.9500 . ?
C54 C55 1.388(6) . ?
C55 H55 0.9500 . ?

loop_
_geom_torsion_atom_site_label_1
_geom_torsion_atom_site_label_2
_geom_torsion_atom_site_label_3
_geom_torsion_atom_site_label_4
_geom_torsion
_geom_torsion_site_symmetry_1
_geom_torsion_site_symmetry_2
_geom_torsion_site_symmetry_3
_geom_torsion_site_symmetry_4
_geom_torsion_publ_flag
U1 N3 C7 C8 174.7(4) . . . . ?
U1 N3 C11 C10 -173.4(3) . . . . ?
U1 N4 C12 C13 -155.3(4) . . . . ?
U1 N4 C16 C15 155.8(4) . . . . ?
U1 N5 C17 C18 -178.8(4) . . . . ?
U1 N5 C21 C20 177.8(6) . . . . ?
N3 C7 C8 C9 -0.5(8) . . . . ?
N4 C12 C13 C14 -0.7(8) . . . . ?
N5 C17 C18 C19 -0.6(8) . . . . ?
C1 Si1 N2 U1 -24.4(3) . . . . ?
C1 Si1 N2 Si2 157.2(2) . . . . ?
C2 Si1 N2 U1 -142.7(3) . . . . ?
C2 Si1 N2 Si2 39.0(3) . . . . ?
C3 Si1 N2 U1 95.2(2) . . . . ?
C3 Si1 N2 Si2 -83.2(3) . . . . ?
C4 Si2 N2 U1 -135.0(3) . . . . ?
C4 Si2 N2 Si1 43.4(4) . . . . ?
C5 Si2 N2 U1 -18.5(3) . . . . ?
C5 Si2 N2 Si1 159.8(2) . . . . ?
C6 Si2 N2 U1 101.4(3) . . . . ?
C6 Si2 N2 Si1 -80.3(3) . . . . ?
C7 N3 C11 C10 3.2(6) . . . . ?
C7 C8 C9 C10 2.9(8) . . . . ?
C8 C9 C10 C11 -2.3(7) . . . . ?
C9 C10 C11 N3 -0.8(7) . . . . ?
C11 N3 C7 C8 -2.5(7) . . . . ?
C12 N4 C16 C15 -2.7(7) . . . . ?
C12 C13 C14 C15 -0.4(8) . . . . ?
C13 C14 C15 C16 -0.1(7) . . . . ?
C14 C15 C16 N4 1.7(8) . . . . ?
C16 N4 C12 C13 2.2(7) . . . . ?
C17 N5 C21 C20 -2.1(9) . . . . ?
C17 C18 C19 C20 1.2(9) . . . . ?
C18 C19 C20 C21 -2.2(11) . . . . ?
C19 C20 C21 N5 2.8(12) . . . . ?
C21 N5 C17 C18 1.1(7) . . . . ?
N6 C22 C23 C24 -1.7(16) . . . . ?
C22 N6 C26 C25 -5.7(14) . . . . ?
C22 C23 C24 C25 -0.9(15) . . . . ?
C23 C24 C25 C26 -0.1(15) . . . . ?
C24 C25 C26 N6 3.6(15) . . . . ?
C26 N6 C22 C23 4.9(15) . . . . ?
N7 C27 C28 C29 -0.4(10) . . . . ?
C27 N7 C31 C30 -1.4(13) . . . . ?
C27 C28 C29 C30 0.8(10) . . . . ?
C28 C29 C30 C31 -1.4(11) . . . . ?
C29 C30 C31 N7 1.8(13) . . . . ?
C31 N7 C27 C28 0.7(11) . . . . ?
C32 C33 C34 C35 0.9(7) . . . . ?
C33 C32 C37 C36 0.4(6) . . . . ?
C33 C32 B1 C38 177.7(3) . . . . ?
C33 C32 B1 C44 55.9(4) . . . . ?
C33 C32 B1 C50 -65.2(4) . . . . ?
C33 C34 C35 C36 0.1(8) . . . . ?
C34 C35 C36 C37 -0.7(8) . . . . ?
C35 C36 C37 C32 0.5(7) . . . . ?
C37 C32 C33 C34 -1.1(6) . . . . ?
C37 C32 B1 C38 0.1(5) . . . . ?
C37 C32 B1 C44 -121.7(4) . . . . ?
C37 C32 B1 C50 117.2(4) . . . . ?
C38 C39 C40 C41 -0.5(7) . . . . ?
C39 C38 C43 C42 0.5(6) . . . . ?
C39 C38 B1 C32 62.4(4) . . . . ?
C39 C38 B1 C44 -179.1(3) . . . . ?
C39 C38 B1 C50 -58.4(4) . . . . ?
C39 C40 C41 C42 0.4(7) . . . . ?
C40 C41 C42 C43 0.1(7) . . . . ?
C41 C42 C43 C38 -0.6(7) . . . . ?
C43 C38 C39 C40 0.1(6) . . . . ?
C43 C38 B1 C32 -120.7(4) . . . . ?
C43 C38 B1 C44 -2.2(5) . . . . ?
C43 C38 B1 C50 118.4(4) . . . . ?
C44 C45 C46 C47 0.6(6) . . . . ?
C45 C44 C49 C48 0.9(6) . . . . ?
C45 C44 B1 C32 57.8(4) . . . . ?
C45 C44 B1 C38 -64.1(4) . . . . ?
C45 C44 B1 C50 178.9(3) . . . . ?
C45 C46 C47 C48 0.8(7) . . . . ?
C46 C47 C48 C49 -1.3(7) . . . . ?
C47 C48 C49 C44 0.5(7) . . . . ?
C49 C44 C45 C46 -1.4(6) . . . . ?
C49 C44 B1 C32 -119.8(4) . . . . ?
C49 C44 B1 C38 118.3(4) . . . . ?
C49 C44 B1 C50 1.4(5) . . . . ?
C50 C51 C52 C53 0.0(7) . . . . ?
C51 C50 C55 C54 -1.1(6) . . . . ?
C51 C50 B1 C32 -176.6(3) . . . . ?
C51 C50 B1 C38 -55.4(4) . . . . ?
C51 C50 B1 C44 65.5(4) . . . . ?
C51 C52 C53 C54 -1.1(7) . . . . ?
C52 C53 C54 C55 1.0(7) . . . . ?
C53 C54 C55 C50 0.1(7) . . . . ?
C55 C50 C51 C52 1.1(6) . . . . ?
C55 C50 B1 C32 -0.8(5) . . . . ?
C55 C50 B1 C38 120.4(4) . . . . ?
C55 C50 B1 C44 -118.8(4) . . . . ?
B1 C32 C33 C34 -178.9(4) . . . . ?
B1 C32 C37 C36 178.1(4) . . . . ?
B1 C38 C39 C40 177.2(4) . . . . ?
B1 C38 C43 C42 -176.5(4) . . . . ?
B1 C44 C45 C46 -179.2(3) . . . . ?
B1 C44 C49 C48 178.5(4) . . . . ?
B1 C50 C51 C52 177.2(4) . . . . ?
B1 C50 C55 C54 -177.0(4) . . . . ?

loop_
_exptl_oxdiff_crystal_face_indexfrac_h
_exptl_oxdiff_crystal_face_indexfrac_k
_exptl_oxdiff_crystal_face_indexfrac_l
_exptl_oxdiff_crystal_face_x
_exptl_oxdiff_crystal_face_y
_exptl_oxdiff_crystal_face_z
1.0000 2.0000 -1.0000 0.2044 0.1741 0.1511
1.0000 -1.0000 2.0000 0.0948 0.0650 -0.2000
1.0000 1.0000 -0.0000 0.1679 0.1377 0.0341
-1.0000 -1.0000 2.0000 -0.0248 -0.1692 -0.1606
-1.0000 -0.0000 1.0000 0.0117 -0.1328 -0.0436
-0.0000 -1.0000 2.0000 0.0350 -0.0521 -0.1803
0.0000 1.0000 -2.0000 -0.0350 0.0521 0.1803
2.0000 -2.0000 -1.0000 -0.1681 0.2086 -0.0837
0.0000 -0.0000 -1.0000 -0.0715 0.0157 0.0633
-0.0000 0.0000 1.0000 0.0715 -0.0157 -0.0633
-3.0000 3.0000 -5.0000 -0.2128 -0.2106 0.5367
-5.0000 -2.0000 -2.0000 -0.6581 -0.5953 0.1174
-0.0000 1.0000 -1.0000 0.0365 0.0364 0.1170
5.0000 -3.0000 -3.0000 -0.2398 0.5707 -0.0699
-3.0000 5.0000 -4.0000 0.0749 -0.1851 0.5810
-1.0000 1.0000 -0.0000 0.0483 -0.0964 0.0735
-5.0000 4.0000 1.0000 0.2048 -0.5186 0.2503
-3.0000 2.0000 5.0000 0.3944 -0.3887 -0.1497
3.0000 -2.0000 -5.0000 -0.3944 0.3887 0.1497
-2.0000 5.0000 -0.0000 0.4207 -0.1309 0.3083
-5.1480 2.2064 9.3925 0.6024 -0.7050 -0.3743

loop_
_smtbx_masks_void_nr
_smtbx_masks_void_average_x
_smtbx_masks_void_average_y
_smtbx_masks_void_average_z
_smtbx_masks_void_volume
_smtbx_masks_void_count_electrons
_smtbx_masks_void_content
1 0.500 0.500 1.000 351.7 82.7 '2 py'
